data_7033632
loop_
_publ_author_name
'Wu, Hong-Ming'
'Chang, Ya-Ho'
'Tsai, Yi-Fang'
'Hsu, Kuei-Fang'
'Lee, Gene-Hsiang'
'Hsu, Hua-Fen'

_publ_section_title
;
 Non-oxido divanadium(iv) and divanadium(v) thiolate complexes with a new
 type of chalcogenide bridging motif.
;
_journal_issue 10
_journal_name_full 'Dalton transactions (Cambridge, England : 2003)'
_journal_page_first 4468
_journal_page_last 4473
_journal_paper_doi 10.1039/c4dt03934c
_journal_volume 44
_journal_year 2015
_chemical_formula_sum 'C44.4 H35 N2 O P2 S9 V2'
_chemical_formula_weight 1064.90
_chemical_name_common '[V2(PS3)2(mu-S2)(mu-S)]'
_chemical_name_systematic
; 
 ?
;
_space_group_IT_number 14
_symmetry_cell_setting monoclinic
_symmetry_space_group_name_Hall '-P 2yn'
_symmetry_space_group_name_H-M 'P 1 21/n 1'
_atom_sites_solution_hydrogens geom
_atom_sites_solution_primary direct
_atom_sites_solution_secondary difmap
_audit_creation_method SHELXL-97
_audit_update_record
;
2014-03-07 deposited with the CCDC.
2015-01-14 downloaded from the CCDC.
;
_cell_angle_alpha 90.00
_cell_angle_beta 104.691(2)
_cell_angle_gamma 90.00
_cell_formula_units_Z 4
_cell_length_a 18.842(2)
_cell_length_b 12.4528(14)
_cell_length_c 20.766(2)
_cell_measurement_reflns_used 9965
_cell_measurement_temperature 150(2)
_cell_measurement_theta_max 28.27
_cell_measurement_theta_min 2.35
_cell_volume 4713.2(9)
_computing_cell_refinement 'Bruker SAINT'
_computing_data_collection 'Bruker APEX2'
_computing_data_reduction 'Bruker SAINT'
_computing_molecular_graphics 'Bruker SHELXTL'
_computing_publication_material 'Bruker SHELXTL'
_computing_structure_refinement 'SHELXL-97 (Sheldrick, 1997)'
_computing_structure_solution 'SHELXS-97 (Sheldrick, 1990)'
_diffrn_ambient_temperature 150(2)
_diffrn_measured_fraction_theta_full 0.993
_diffrn_measured_fraction_theta_max 0.993
_diffrn_measurement_device_type 'Bruker APEX-II CCD'
_diffrn_measurement_method '\f and \w scans'
_diffrn_radiation_monochromator graphite
_diffrn_radiation_source 'fine-focus sealed tube'
_diffrn_radiation_type MoK\a
_diffrn_radiation_wavelength 0.71073
_diffrn_reflns_av_R_equivalents 0.0304
_diffrn_reflns_av_sigmaI/netI 0.0363
_diffrn_reflns_limit_h_max 24
_diffrn_reflns_limit_h_min -25
_diffrn_reflns_limit_k_max 16
_diffrn_reflns_limit_k_min -14
_diffrn_reflns_limit_l_max 27
_diffrn_reflns_limit_l_min -27
_diffrn_reflns_number 35059
_diffrn_reflns_theta_full 28.31
_diffrn_reflns_theta_max 28.31
_diffrn_reflns_theta_min 1.30
_diffrn_standards_number 0
_exptl_absorpt_coefficient_mu 0.901
_exptl_absorpt_correction_T_max 0.7457
_exptl_absorpt_correction_T_min 0.5248
_exptl_absorpt_correction_type multi-scan
_exptl_crystal_colour reddish-purple
_exptl_crystal_density_diffrn 1.501
_exptl_crystal_density_method 'not measured'
_exptl_crystal_description block
_exptl_crystal_F_000 2174
_exptl_crystal_size_max 0.81
_exptl_crystal_size_mid 0.43
_exptl_crystal_size_min 0.37
_refine_diff_density_max 1.128
_refine_diff_density_min -0.586
_refine_diff_density_rms 0.083
_refine_ls_extinction_method none
_refine_ls_goodness_of_fit_ref 1.023
_refine_ls_hydrogen_treatment mixed
_refine_ls_matrix_type full
_refine_ls_number_parameters 543
_refine_ls_number_reflns 11648
_refine_ls_number_restraints 1
_refine_ls_restrained_S_all 1.023
_refine_ls_R_factor_all 0.0587
_refine_ls_R_factor_gt 0.0436
_refine_ls_shift/su_max 0.001
_refine_ls_shift/su_mean 0.000
_refine_ls_structure_factor_coef Fsqd
_refine_ls_weighting_details 'calc w=1/[\s^2^(Fo^2^)+(0.0653P)^2^+4.7886P] where P=(Fo^2^+2Fc^2^)/3'
_refine_ls_weighting_scheme calc
_refine_ls_wR_factor_gt 0.1168
_refine_ls_wR_factor_ref 0.1287
_reflns_number_gt 9228
_reflns_number_total 11648
_reflns_threshold_expression >2sigma(I)
_cod_data_source_file c4dt03934c2.cif
_cod_data_source_block 3b
_cod_depositor_comments
;
The following automatic conversions were performed:

'_symmetry_cell_setting' value 'Monoclinic' changed to 'monoclinic'
according to
/usr/data/users/saulius/crontab/automatic-downloads/rss-feeds/RSC/lib/dictionaries/cif_core.dic
dictionary named 'cif_core.dic' version 2.4.2 from 2011-04-26.

Automatic conversion script
Id: cif_fix_values 2935 2014-11-11 08:27:57Z andrius 

 Adding full bibliography for 7033631--7033634.cif.
;
_cod_original_sg_symbol_H-M P2(1)/n
_cod_original_formula_sum 'C44.40 H35 N2 O P2 S9 V2'
_cod_database_code 7033632

loop_
_symmetry_equiv_pos_as_xyz
'x, y, z'
'-x+1/2, y+1/2, -z+1/2'
'-x, -y, -z'
'x-1/2, -y-1/2, z-1/2'

loop_
_atom_site_label
_atom_site_type_symbol
_atom_site_fract_x
_atom_site_fract_y
_atom_site_fract_z
_atom_site_U_iso_or_equiv
_atom_site_adp_type
_atom_site_occupancy
_atom_site_symmetry_multiplicity
_atom_site_calc_flag
_atom_site_refinement_flags
S7 S 0.30652(5) 0.89911(6) 0.03741(4) 0.02957(16) Uani 0.95 1 d P
V1 V 0.37191(2) 0.74732(3) 0.01799(2) 0.02843(11) Uani 1 1 d .
V2 V 0.36129(2) 0.82800(3) 0.14628(2) 0.02836(11) Uani 1 1 d .
P2 P 0.30441(4) 0.96112(5) 0.19920(3) 0.02770(14) Uani 1 1 d .
S3 S 0.40648(4) 0.93821(5) 0.00731(3) 0.03223(14) Uani 1 1 d .
S6 S 0.44329(4) 0.97736(6) 0.16446(4) 0.03352(15) Uani 1 1 d .
P1 P 0.32414(4) 0.77509(5) -0.09939(3) 0.02884(14) Uani 1 1 d .
S8 S 0.38303(4) 0.64600(5) 0.11688(4) 0.03524(15) Uani 1 1 d .
S1 S 0.46413(4) 0.66142(6) -0.01917(4) 0.03815(16) Uani 1 1 d .
S9 S 0.46642(4) 0.74856(6) 0.12106(4) 0.03568(16) Uani 1 1 d .
S5 S 0.23436(4) 0.77478(6) 0.10843(4) 0.03592(16) Uani 1 1 d .
S4 S 0.39081(4) 0.75866(5) 0.25405(4) 0.03397(15) Uani 1 1 d .
S2 S 0.27237(4) 0.62928(5) -0.01123(4) 0.03414(15) Uani 1 1 d .
C37 C 0.32277(15) 1.0937(2) 0.17353(13) 0.0299(5) Uani 1 1 d .
C36 C 0.37543(14) 0.9788(2) -0.07742(14) 0.0318(5) Uani 1 1 d .
C35 C 0.36672(15) 0.6792(2) -0.14298(14) 0.0333(6) Uani 1 1 d .
C34 C 0.34057(18) 0.6533(2) -0.20999(16) 0.0409(7) Uani 1 1 d .
H34A H 0.2982 0.6880 -0.2364 0.049 Uiso 1 1 calc R
C33 C 0.42936(15) 0.6301(2) -0.10385(15) 0.0342(6) Uani 1 1 d .
C32 C 0.17859(15) 0.8555(2) 0.14496(15) 0.0352(6) Uani 1 1 d .
C31 C 0.37762(15) 0.8574(2) 0.31050(14) 0.0340(6) Uani 1 1 d .
C30 C 0.20751(14) 0.9409(2) 0.18665(14) 0.0326(5) Uani 1 1 d .
C29 C 0.16192(18) 1.0008(2) 0.21600(18) 0.0446(7) Uani 1 1 d .
H29A H 0.1815 1.0580 0.2454 0.053 Uiso 1 1 calc R
C28 C 0.28042(17) 1.1856(2) 0.16997(15) 0.0374(6) Uani 1 1 d .
H28A H 0.2341 1.1829 0.1802 0.045 Uiso 1 1 calc R
C27 C 0.34273(16) 0.9541(2) 0.28779(13) 0.0344(6) Uani 1 1 d .
C26 C 0.20705(15) 0.6743(2) -0.08280(14) 0.0340(6) Uani 1 1 d .
C25 C 0.46493(17) 0.5524(2) -0.13298(18) 0.0440(7) Uani 1 1 d .
H25A H 0.5074 0.5173 -0.1071 0.053 Uiso 1 1 calc R
C24 C 0.41611(17) 1.1930(2) 0.13815(16) 0.0415(7) Uani 1 1 d .
H24A H 0.4618 1.1963 0.1268 0.050 Uiso 1 1 calc R
C23 C 0.22708(14) 0.7491(2) -0.12496(14) 0.0316(5) Uani 1 1 d .
C22 C 0.38905(16) 1.0847(2) -0.09242(16) 0.0381(6) Uani 1 1 d .
H22A H 0.4119 1.1334 -0.0582 0.046 Uiso 1 1 calc R
C21 C 0.32291(16) 0.9413(2) -0.19318(15) 0.0395(6) Uani 1 1 d .
H21A H 0.3009 0.8926 -0.2277 0.047 Uiso 1 1 calc R
C20 C 0.39071(15) 1.0962(2) 0.15737(13) 0.0315(5) Uani 1 1 d .
C19 C 0.34189(14) 0.9075(2) -0.12682(14) 0.0323(5) Uani 1 1 d .
C18 C 0.33654(17) 1.0464(3) -0.20796(16) 0.0430(7) Uani 1 1 d .
H18A H 0.3236 1.0700 -0.2529 0.052 Uiso 1 1 calc R
C17 C 0.33415(19) 1.0329(3) 0.33247(16) 0.0452(7) Uani 1 1 d .
H17A H 0.3105 1.0987 0.3167 0.054 Uiso 1 1 calc R
C16 C 0.40300(18) 0.8406(3) 0.37903(15) 0.0451(7) Uani 1 1 d .
H16A H 0.4263 0.7748 0.3953 0.054 Uiso 1 1 calc R
C15 C 0.10375(17) 0.8312(3) 0.13214(19) 0.0490(8) Uani 1 1 d .
H15A H 0.0838 0.7730 0.1038 0.059 Uiso 1 1 calc R
C14 C 0.30672(19) 1.2820(2) 0.15118(17) 0.0458(7) Uani 1 1 d .
H14A H 0.2786 1.3458 0.1490 0.055 Uiso 1 1 calc R
C13 C 0.3769(2) 0.5764(3) -0.23804(18) 0.0497(8) Uani 1 1 d .
H13A H 0.3595 0.5582 -0.2838 0.060 Uiso 1 1 calc R
C12 C 0.36872(16) 1.1172(2) -0.15798(16) 0.0425(7) Uani 1 1 d .
H12A H 0.3770 1.1894 -0.1689 0.051 Uiso 1 1 calc R
C11 C 0.05928(18) 0.8925(3) 0.1610(2) 0.0569(9) Uani 1 1 d .
H11A H 0.0085 0.8762 0.1523 0.068 Uiso 1 1 calc R
C10 C 0.3943(2) 0.9190(3) 0.42286(16) 0.0561(9) Uani 1 1 d .
H10A H 0.4119 0.9072 0.4694 0.067 Uiso 1 1 calc R
C9 C 0.17541(17) 0.7886(3) -0.17988(15) 0.0416(7) Uani 1 1 d .
H9A H 0.1889 0.8407 -0.2080 0.050 Uiso 1 1 calc R
C8 C 0.13538(17) 0.6357(3) -0.09748(16) 0.0453(7) Uani 1 1 d .
H8A H 0.1216 0.5831 -0.0698 0.054 Uiso 1 1 calc R
C7 C 0.08759(19) 0.9768(3) 0.2021(2) 0.0558(9) Uani 1 1 d .
H7A H 0.0562 1.0190 0.2212 0.067 Uiso 1 1 calc R
C6 C 0.3603(2) 1.0149(3) 0.40012(17) 0.0572(9) Uani 1 1 d .
H6A H 0.3549 1.0686 0.4310 0.069 Uiso 1 1 calc R
C5 C 0.37354(19) 1.2846(3) 0.13580(18) 0.0485(8) Uani 1 1 d .
H5A H 0.3910 1.3510 0.1232 0.058 Uiso 1 1 calc R
C3 C 0.08443(17) 0.6747(3) -0.15283(19) 0.0541(9) Uani 1 1 d .
H3A H 0.0355 0.6485 -0.1630 0.065 Uiso 1 1 calc R
C2 C 0.10367(18) 0.7508(3) -0.19317(18) 0.0496(8) Uani 1 1 d .
H2A H 0.0678 0.7778 -0.2304 0.059 Uiso 1 1 calc R
C1 C 0.4381(2) 0.5267(3) -0.19946(19) 0.0523(9) Uani 1 1 d .
H1A H 0.4624 0.4737 -0.2188 0.063 Uiso 1 1 calc R
C40 C 0.9517(3) 0.6439(4) 0.1375(2) 0.0740(12) Uani 1 1 d .
N2 N 0.9564(4) 0.6426(6) 0.0857(3) 0.146(3) Uani 1 1 d .
C41 C 0.9485(4) 0.6505(6) 0.2043(3) 0.122(2) Uani 1 1 d .
H41A H 0.9248 0.5859 0.2160 0.183 Uiso 1 1 calc R
H41B H 0.9201 0.7140 0.2102 0.183 Uiso 1 1 calc R
H41C H 0.9983 0.6562 0.2332 0.183 Uiso 1 1 calc R
O1 O 0.3769(3) 0.5493(8) -0.4031(3) 0.184(3) Uani 1 1 d .
C44 C 0.3181(5) 0.6084(9) -0.4246(5) 0.164(4) Uani 1 1 d .
H44A H 0.3186 0.6745 -0.3980 0.197 Uiso 1 1 calc R
H44B H 0.2720 0.5680 -0.4282 0.197 Uiso 1 1 calc R
C46 C 0.3919(7) 0.5557(9) -0.5055(5) 0.181(5) Uani 1 1 d D
H46A H 0.4394 0.5929 -0.5008 0.217 Uiso 1 1 calc R
H46B H 0.3770 0.5212 -0.5499 0.217 Uiso 1 1 calc R
C47 C 0.3958(5) 0.4739(7) -0.4493(6) 0.173(5) Uani 1 1 d .
H47A H 0.3593 0.4155 -0.4622 0.208 Uiso 1 1 calc R
H47B H 0.4455 0.4432 -0.4323 0.208 Uiso 1 1 calc R
C45 C 0.3340(7) 0.6308(8) -0.4944(4) 0.241(8) Uani 1 1 d D
H45A H 0.2884 0.6211 -0.5301 0.289 Uiso 1 1 calc R
H45B H 0.3506 0.7060 -0.4961 0.289 Uiso 1 1 calc R
N1 N 0.2423(3) 0.8427(5) -0.3412(2) 0.124(2) Uani 1 1 d .
C50 C 0.1661(4) 0.8666(5) -0.4585(3) 0.1049(18) Uiso 1 1 d .
C51 C 0.2049(4) 0.8731(6) -0.3889(4) 0.113(2) Uiso 1 1 d .
C52 C 0.2678(9) 0.7624(13) -0.3925(8) 0.044(3) Uiso 0.20 1 d P
C53 C 0.2258(10) 0.8183(15) -0.4606(9) 0.054(4) Uiso 0.20 1 d P
S7' S 0.2856(8) 0.8830(12) 0.0449(7) 0.017(3) Uiso 0.05 1 d P

loop_
_atom_site_aniso_label
_atom_site_aniso_U_11
_atom_site_aniso_U_22
_atom_site_aniso_U_33
_atom_site_aniso_U_23
_atom_site_aniso_U_13
_atom_site_aniso_U_12
S7 0.0272(4) 0.0247(4) 0.0355(4) -0.0034(3) 0.0055(3) 0.0050(3)
V1 0.0263(2) 0.0243(2) 0.0346(2) -0.00211(17) 0.00772(17) 0.00539(16)
V2 0.0286(2) 0.0240(2) 0.0320(2) -0.00134(17) 0.00673(17) 0.00393(17)
P2 0.0300(3) 0.0228(3) 0.0313(3) -0.0009(2) 0.0096(3) 0.0007(2)
S3 0.0301(3) 0.0268(3) 0.0380(3) -0.0020(3) 0.0054(3) 0.0011(2)
S6 0.0272(3) 0.0311(3) 0.0414(4) -0.0052(3) 0.0070(3) -0.0007(3)
P1 0.0272(3) 0.0253(3) 0.0345(3) -0.0027(3) 0.0086(3) 0.0022(3)
S8 0.0393(4) 0.0254(3) 0.0400(4) 0.0007(3) 0.0081(3) 0.0077(3)
S1 0.0298(3) 0.0374(4) 0.0477(4) -0.0037(3) 0.0107(3) 0.0103(3)
S9 0.0294(3) 0.0354(4) 0.0400(4) -0.0023(3) 0.0046(3) 0.0086(3)
S5 0.0280(3) 0.0294(3) 0.0485(4) -0.0099(3) 0.0063(3) 0.0008(3)
S4 0.0360(3) 0.0271(3) 0.0370(3) 0.0040(3) 0.0059(3) 0.0019(3)
S2 0.0362(3) 0.0265(3) 0.0390(4) -0.0031(3) 0.0084(3) -0.0022(3)
C37 0.0354(13) 0.0248(12) 0.0299(12) -0.0001(10) 0.0094(10) -0.0016(10)
C36 0.0281(12) 0.0273(13) 0.0402(14) -0.0008(11) 0.0093(11) 0.0036(10)
C35 0.0342(13) 0.0263(12) 0.0434(15) -0.0042(11) 0.0169(12) -0.0001(11)
C34 0.0457(16) 0.0362(15) 0.0433(16) -0.0068(13) 0.0160(13) -0.0033(13)
C33 0.0311(13) 0.0294(13) 0.0470(15) -0.0052(12) 0.0188(12) -0.0002(11)
C32 0.0304(13) 0.0269(13) 0.0483(16) -0.0009(12) 0.0099(12) 0.0035(10)
C31 0.0346(13) 0.0344(14) 0.0334(13) 0.0027(11) 0.0091(11) -0.0043(11)
C30 0.0286(12) 0.0271(13) 0.0437(15) 0.0027(11) 0.0122(11) 0.0009(10)
C29 0.0432(16) 0.0321(15) 0.066(2) -0.0079(14) 0.0275(15) -0.0023(12)
C28 0.0406(15) 0.0284(13) 0.0458(16) -0.0004(12) 0.0153(13) 0.0023(11)
C27 0.0399(14) 0.0323(14) 0.0316(13) -0.0001(11) 0.0104(11) -0.0042(11)
C26 0.0316(13) 0.0316(14) 0.0392(14) -0.0067(11) 0.0098(11) 0.0016(11)
C25 0.0395(15) 0.0350(15) 0.065(2) -0.0070(14) 0.0268(15) 0.0053(12)
C24 0.0373(15) 0.0372(15) 0.0506(17) 0.0063(13) 0.0123(13) -0.0073(12)
C23 0.0279(12) 0.0299(13) 0.0370(14) -0.0068(11) 0.0083(10) 0.0032(10)
C22 0.0343(14) 0.0276(13) 0.0508(17) -0.0006(12) 0.0077(12) 0.0007(11)
C21 0.0381(15) 0.0367(15) 0.0423(16) -0.0001(12) 0.0074(12) -0.0013(12)
C20 0.0335(13) 0.0275(13) 0.0326(13) -0.0020(10) 0.0065(10) -0.0018(10)
C19 0.0295(12) 0.0278(13) 0.0399(14) -0.0004(11) 0.0096(11) 0.0033(10)
C18 0.0369(15) 0.0442(17) 0.0455(17) 0.0113(14) 0.0059(13) 0.0029(13)
C17 0.0588(19) 0.0372(16) 0.0405(16) -0.0022(13) 0.0142(14) 0.0021(14)
C16 0.0506(18) 0.0471(18) 0.0372(15) 0.0085(13) 0.0105(13) 0.0002(14)
C15 0.0309(14) 0.0389(17) 0.077(2) -0.0112(16) 0.0131(15) -0.0018(12)
C14 0.0515(18) 0.0260(14) 0.060(2) 0.0060(14) 0.0148(15) 0.0054(13)
C13 0.063(2) 0.0440(18) 0.0482(18) -0.0148(15) 0.0257(16) -0.0062(16)
C12 0.0376(15) 0.0315(15) 0.0562(18) 0.0099(13) 0.0083(13) 0.0015(12)
C11 0.0309(15) 0.0443(18) 0.100(3) -0.0036(19) 0.0244(17) -0.0006(13)
C10 0.074(2) 0.061(2) 0.0319(16) 0.0026(15) 0.0113(15) -0.0016(19)
C9 0.0379(15) 0.0416(16) 0.0425(16) -0.0018(13) 0.0050(12) 0.0041(13)
C8 0.0353(15) 0.0537(19) 0.0485(17) -0.0052(15) 0.0135(13) -0.0072(14)
C7 0.0435(18) 0.0399(17) 0.095(3) -0.0049(18) 0.0382(19) 0.0021(14)
C6 0.082(3) 0.054(2) 0.0378(17) -0.0083(15) 0.0185(17) -0.0001(19)
C5 0.0514(19) 0.0324(15) 0.061(2) 0.0103(14) 0.0128(16) -0.0071(14)
C3 0.0285(14) 0.069(2) 0.062(2) -0.0120(18) 0.0071(14) -0.0057(15)
C2 0.0337(15) 0.059(2) 0.0501(18) -0.0057(16) 0.0001(13) 0.0041(14)
C1 0.055(2) 0.0431(18) 0.070(2) -0.0149(16) 0.0375(18) 0.0005(15)
C40 0.081(3) 0.067(3) 0.064(3) -0.009(2) 0.000(2) -0.010(2)
N2 0.155(6) 0.194(7) 0.084(4) -0.060(4) 0.023(4) -0.040(5)
C41 0.153(6) 0.139(6) 0.070(3) 0.036(4) 0.019(4) 0.036(5)
O1 0.081(3) 0.343(11) 0.114(4) -0.042(5) -0.003(3) 0.042(5)
C44 0.108(6) 0.211(10) 0.153(8) -0.032(7) -0.007(5) -0.044(7)
C46 0.251(14) 0.152(10) 0.137(8) -0.006(7) 0.044(8) -0.081(9)
C47 0.101(6) 0.128(7) 0.240(12) 0.034(8) -0.050(7) -0.045(5)
C45 0.45(2) 0.156(10) 0.074(5) 0.030(6) -0.011(9) -0.139(12)
N1 0.118(4) 0.186(6) 0.050(2) -0.003(3) -0.012(2) -0.024(4)

loop_
_atom_type_symbol
_atom_type_description
_atom_type_scat_dispersion_real
_atom_type_scat_dispersion_imag
_atom_type_scat_source
C C 0.0033 0.0016 'International Tables Vol C Tables 4.2.6.8 and 6.1.1.4'
H H 0.0000 0.0000 'International Tables Vol C Tables 4.2.6.8 and 6.1.1.4'
N N 0.0061 0.0033 'International Tables Vol C Tables 4.2.6.8 and 6.1.1.4'
P P 0.1023 0.0942 'International Tables Vol C Tables 4.2.6.8 and 6.1.1.4'
S S 0.1246 0.1234 'International Tables Vol C Tables 4.2.6.8 and 6.1.1.4'
V V 0.3005 0.5294 'International Tables Vol C Tables 4.2.6.8 and 6.1.1.4'
O O 0.0106 0.0060 'International Tables Vol C Tables 4.2.6.8 and 6.1.1.4'

loop_
_geom_angle_atom_site_label_1
_geom_angle_atom_site_label_2
_geom_angle_atom_site_label_3
_geom_angle
S7' S7 V2 75.2(17)
S1 V1 S2 103.99(3)
S1 V1 S8 97.63(3)
S2 V1 S8 77.25(3)
S1 V1 P1 81.32(3)
S2 V1 P1 75.97(3)
S8 V1 P1 152.06(3)
S1 V1 S9 81.50(3)
S2 V1 S9 126.67(3)
S8 V1 S9 49.64(3)
P1 V1 S9 154.51(3)
S1 V1 S3 100.07(3)
S2 V1 S3 141.98(3)
S8 V1 S3 128.09(3)
P1 V1 S3 79.11(3)
S9 V1 S3 85.52(3)
S1 V1 S7' 164.5(3)
S2 V1 S7' 87.6(3)
S8 V1 S7' 94.9(3)
P1 V1 S7' 91.8(3)
S9 V1 S7' 99.9(3)
S3 V1 S7' 64.8(3)
S1 V1 V2 133.89(3)
S2 V1 V2 102.61(2)
S8 V1 V2 53.21(2)
P1 V1 V2 141.94(3)
S9 V1 V2 52.43(2)
S3 V1 V2 80.31(2)
S7' V1 V2 50.3(3)
S7' V2 S4 157.0(3)
S7' V2 S6 97.9(4)
S4 V2 S6 98.61(3)
S7' V2 P2 88.2(3)
S4 V2 P2 80.85(3)
S6 V2 P2 74.59(3)
S7' V2 S9 106.0(3)
S4 V2 S9 92.75(3)
S6 V2 S9 79.50(3)
P2 V2 S9 151.96(3)
S7' V2 S7 12.0(3)
S4 V2 S7 168.72(4)
S6 V2 S7 88.16(3)
P2 V2 S7 92.37(3)
S9 V2 S7 97.38(3)
S7' V2 S8 98.8(4)
S4 V2 S8 83.13(3)
S6 V2 S8 128.94(3)
P2 V2 S8 153.48(3)
S9 V2 S8 49.53(3)
S7 V2 S8 99.69(3)
S7' V2 S5 57.1(3)
S4 V2 S5 100.75(3)
S6 V2 S5 144.49(3)
P2 V2 S5 79.46(3)
S9 V2 S5 128.57(3)
S7 V2 S5 68.97(3)
S8 V2 S5 82.95(3)
S7' V2 V1 56.0(3)
S4 V2 V1 134.28(3)
S6 V2 V1 102.85(2)
P2 V2 V1 143.76(3)
S9 V2 V1 53.20(2)
S7 V2 V1 51.47(2)
S8 V2 V1 52.10(2)
S5 V2 V1 84.22(2)
C37 P2 C30 110.58(13)
C37 P2 C27 106.90(13)
C30 P2 C27 105.73(13)
C37 P2 V2 111.03(9)
C30 P2 V2 113.22(9)
C27 P2 V2 109.02(10)
C36 S3 V1 109.33(9)
C20 S6 V2 108.24(9)
C23 P1 C19 109.10(13)
C23 P1 C35 106.30(12)
C19 P1 C35 107.77(12)
C23 P1 V1 111.41(9)
C19 P1 V1 113.62(10)
C35 P1 V1 108.30(10)
S9 S8 V1 66.17(3)
S9 S8 V2 64.69(3)
V1 S8 V2 74.69(3)
C33 S1 V1 108.22(9)
S8 S9 V2 65.78(3)
S8 S9 V1 64.18(3)
V2 S9 V1 74.37(3)
C32 S5 S7' 107.5(4)
C32 S5 V2 110.71(10)
S7' S5 V2 59.5(4)
C31 S4 V2 109.94(10)
C26 S2 V1 111.18(10)
C28 C37 C20 121.0(2)
C28 C37 P2 128.6(2)
C20 C37 P2 110.37(19)
C19 C36 C22 121.1(3)
C19 C36 S3 121.7(2)
C22 C36 S3 117.1(2)
C34 C35 C33 121.0(3)
C34 C35 P1 124.4(2)
C33 C35 P1 114.6(2)
C13 C34 C35 119.5(3)
C35 C33 C25 118.6(3)
C35 C33 S1 122.2(2)
C25 C33 S1 119.2(2)
C30 C32 C15 120.0(3)
C30 C32 S5 121.5(2)
C15 C32 S5 118.5(2)
C27 C31 C16 118.9(3)
C27 C31 S4 120.8(2)
C16 C31 S4 120.3(2)
C29 C30 C32 119.7(3)
C29 C30 P2 125.4(2)
C32 C30 P2 114.9(2)
C7 C29 C30 119.7(3)
C37 C28 C14 119.1(3)
C17 C27 C31 120.6(3)
C17 C27 P2 124.3(2)
C31 C27 P2 114.8(2)
C8 C26 C23 119.7(3)
C8 C26 S2 120.4(2)
C23 C26 S2 119.9(2)
C1 C25 C33 119.8(3)
C5 C24 C20 118.9(3)
C9 C23 C26 120.5(3)
C9 C23 P1 128.8(2)
C26 C23 P1 110.6(2)
C12 C22 C36 118.6(3)
C18 C21 C19 119.2(3)
C24 C20 C37 119.3(3)
C24 C20 S6 121.5(2)
C37 C20 S6 119.2(2)
C36 C19 C21 119.6(3)
C36 C19 P1 116.1(2)
C21 C19 P1 124.4(2)
C12 C18 C21 120.6(3)
C6 C17 C27 119.4(3)
C10 C16 C31 120.0(3)
C11 C15 C32 119.5(3)
C5 C14 C28 119.9(3)
C1 C13 C34 119.7(3)
C22 C12 C18 120.9(3)
C7 C11 C15 120.7(3)
C16 C10 C6 120.8(3)
C23 C9 C2 119.2(3)
C3 C8 C26 119.4(3)
C11 C7 C29 120.4(3)
C10 C6 C17 120.2(3)
C14 C5 C24 121.8(3)
C2 C3 C8 120.9(3)
C3 C2 C9 120.4(3)
C13 C1 C25 121.3(3)
N2 C40 C41 176.8(7)
C44 O1 C47 117.8(7)
O1 C44 C45 94.1(8)
C45 C46 C47 101.1(9)
O1 C47 C46 95.8(7)
C46 C45 C44 110.3(9)
C51 N1 C52 81.6(8)
C53 C50 C51 80.6(10)
N1 C51 C50 154.8(8)
N1 C51 C53 112.8(9)
C50 C51 C53 45.7(7)
N1 C51 C52 61.0(7)
C50 C51 C52 94.9(7)
C53 C51 C52 52.6(8)
C53 C52 N1 98.6(11)
C53 C52 C51 61.8(9)
N1 C52 C51 37.4(4)
C50 C53 C52 114.5(14)
C50 C53 C51 53.7(8)
C52 C53 C51 65.7(10)
S7 S7' S5 155(2)
S7 S7' V2 92.8(17)
S5 S7' V2 63.4(4)
S7 S7' V1 66.1(16)
S5 S7' V1 97.2(5)
V2 S7' V1 73.7(4)

loop_
_geom_bond_atom_site_label_1
_geom_bond_atom_site_label_2
_geom_bond_distance
S7 S7' 0.500(13)
S7 V2 2.4036(9)
V1 S1 2.3321(8)
V1 S2 2.3386(8)
V1 S8 2.3739(9)
V1 P1 2.3996(9)
V1 S9 2.4124(9)
V1 S3 2.4895(8)
V1 S7' 2.505(14)
V1 V2 2.9014(7)
V2 S7' 2.327(14)
V2 S4 2.3305(8)
V2 S6 2.3861(8)
V2 P2 2.3879(8)
V2 S9 2.3881(8)
V2 S8 2.4091(8)
V2 S5 2.4133(8)
P2 C37 1.795(3)
P2 C30 1.795(3)
P2 C27 1.800(3)
S3 C36 1.781(3)
S6 C20 1.766(3)
P1 C23 1.800(3)
P1 C19 1.804(3)
P1 C35 1.805(3)
S8 S9 2.0095(11)
S1 C33 1.758(3)
S5 C32 1.759(3)
S5 S7' 2.267(14)
S4 C31 1.760(3)
S2 C26 1.764(3)
C37 C28 1.387(4)
C37 C20 1.404(4)
C36 C19 1.382(4)
C36 C22 1.393(4)
C35 C34 1.391(4)
C35 C33 1.393(4)
C34 C13 1.388(4)
C33 C25 1.399(4)
C32 C30 1.391(4)
C32 C15 1.400(4)
C31 C27 1.395(4)
C31 C16 1.397(4)
C30 C29 1.390(4)
C29 C7 1.389(4)
C28 C14 1.391(4)
C27 C17 1.388(4)
C26 C8 1.392(4)
C26 C23 1.394(4)
C25 C1 1.382(5)
C24 C5 1.388(5)
C24 C20 1.392(4)
C23 C9 1.388(4)
C22 C12 1.378(4)
C21 C18 1.383(4)
C21 C19 1.398(4)
C18 C12 1.380(5)
C17 C6 1.384(5)
C16 C10 1.373(5)
C15 C11 1.378(5)
C14 C5 1.376(5)
C13 C1 1.373(5)
C11 C7 1.373(5)
C10 C6 1.380(5)
C9 C2 1.391(4)
C8 C3 1.385(5)
C3 C2 1.373(5)
C40 N2 1.100(7)
C40 C41 1.407(7)
O1 C44 1.311(10)
O1 C47 1.450(12)
C44 C45 1.577(12)
C46 C45 1.4994(10)
C46 C47 1.538(13)
N1 C51 1.125(8)
N1 C52 1.620(17)
C50 C53 1.285(19)
C50 C51 1.447(9)
C51 C53 1.77(2)
C51 C52 1.831(18)
C52 C53 1.60(2)
